data_7056800
loop_
_publ_author_name
'Paziresh, Sareh'
'Babadi Aghakhanpour, Reza'
'Rashidi, Mehdi'
'Nabavizadeh, S. Masoud'

_publ_section_title
;
 Simple tuning of the luminescence properties of the double rollover
 cycloplatinated(ii) structure by halide ligands
;
_journal_issue 2
_journal_name_full 'New Journal of Chemistry'
_journal_page_first 1337
_journal_paper_doi 10.1039/C7NJ03817H
_journal_volume 42
_journal_year 2018
_chemical_formula_moiety 'C50 H36 F6 N2 O4 P2 Pt2, hexane'
_chemical_formula_sum 'C56 H50 F6 N2 O4 P2 Pt2'
_chemical_formula_weight 1381.13
_space_group_crystal_system triclinic
_space_group_IT_number 2
_space_group_name_Hall '-P 1'
_space_group_name_H-M_alt 'P -1'
_symmetry_space_group_name_Hall '-P 1'
_symmetry_space_group_name_H-M 'P -1'
_atom_sites_solution_hydrogens geom
_atom_sites_solution_primary iterative
_audit_creation_date 2017-11-15
_audit_creation_method
;
Olex2 1.2-dev
(compiled 2017.10.03 svn.r3461 for OlexSys, GUI svn.r5356)
;
_audit_update_record
;
2017-12-08 deposited with the CCDC.
2017-12-12 downloaded from the CCDC.
;
_cell_angle_alpha 83.79(3)
_cell_angle_beta 76.06(3)
_cell_angle_gamma 67.55(3)
_cell_formula_units_Z 1
_cell_length_a 9.3123(19)
_cell_length_b 10.147(2)
_cell_length_c 16.201(3)
_cell_measurement_reflns_used 9887
_cell_measurement_temperature 293(2)
_cell_measurement_theta_max 27
_cell_measurement_theta_min 1.29
_cell_volume 1373.0(6)
_computing_cell_refinement 'STOE X-AREA'
_computing_data_collection 'STOE X-AREA'
_computing_data_reduction 'STOE X-RED'
_computing_molecular_graphics 'XP in SHELXTL'
_computing_publication_material SHELXTL
_computing_structure_refinement 'ShelXL (Sheldrick, 2015)'
_computing_structure_solution 'olex2.solve (Bourhis et al., 2015)'
_diffrn_ambient_temperature 293.15
_diffrn_detector_area_resol_mean 6.67
_diffrn_measured_fraction_theta_full 0.991
_diffrn_measured_fraction_theta_max 0.991
_diffrn_measurement_device '2-circle goniometer'
_diffrn_measurement_device_type 'STOE IPDS 2T'
_diffrn_measurement_method 'rotation method'
_diffrn_radiation_type MoK\a
_diffrn_radiation_wavelength 0.71073
_diffrn_reflns_av_R_equivalents 0.0562
_diffrn_reflns_av_unetI/netI 0.0785
_diffrn_reflns_Laue_measured_fraction_full 0.991
_diffrn_reflns_Laue_measured_fraction_max 0.991
_diffrn_reflns_limit_h_max 10
_diffrn_reflns_limit_h_min -10
_diffrn_reflns_limit_k_max 11
_diffrn_reflns_limit_k_min -11
_diffrn_reflns_limit_l_max 19
_diffrn_reflns_limit_l_min -18
_diffrn_reflns_number 9620
_diffrn_reflns_point_group_measured_fraction_full 0.991
_diffrn_reflns_point_group_measured_fraction_max 0.991
_diffrn_reflns_theta_full 24.709
_diffrn_reflns_theta_max 24.709
_diffrn_reflns_theta_min 2.424
_exptl_absorpt_coefficient_mu 5.207
_exptl_absorpt_correction_T_max 0.551
_exptl_absorpt_correction_T_min 0.2202
_exptl_absorpt_correction_type numerical
_exptl_crystal_colour colorless
_exptl_crystal_density_diffrn 1.670
_exptl_crystal_description block
_exptl_crystal_F_000 672
_exptl_crystal_size_max 0.3
_exptl_crystal_size_mid 0.26
_exptl_crystal_size_min 0.1
_refine_diff_density_max 1.095
_refine_diff_density_min -1.563
_refine_diff_density_rms 0.105
_refine_ls_extinction_coef 0.00052(18)
_refine_ls_extinction_expression Fc^*^=kFc[1+0.001xFc^2^\l^3^/sin(2\q)]^-1/4^
_refine_ls_extinction_method 'SHELXL-2017/1 (Sheldrick 2017)'
_refine_ls_goodness_of_fit_ref 0.849
_refine_ls_hydrogen_treatment constr
_refine_ls_matrix_type full
_refine_ls_number_parameters 299
_refine_ls_number_reflns 4622
_refine_ls_number_restraints 278
_refine_ls_restrained_S_all 0.829
_refine_ls_R_factor_all 0.0446
_refine_ls_R_factor_gt 0.0326
_refine_ls_shift/su_max 0.000
_refine_ls_shift/su_mean 0.000
_refine_ls_structure_factor_coef Fsqd
_refine_ls_weighting_details 'w=1/[\s^2^(Fo^2^)+(0.0319P)^2^] where P=(Fo^2^+2Fc^2^)/3'
_refine_ls_weighting_scheme calc
_refine_ls_wR_factor_gt 0.0680
_refine_ls_wR_factor_ref 0.0696
_reflns_Friedel_coverage 0.000
_reflns_number_gt 3615
_reflns_number_total 4622
_reflns_threshold_expression 'I > 2\s(I)'
_cod_data_source_file c7nj03817h2.cif
_cod_data_source_block complex
_cod_depositor_comments
;
The following automatic conversions were performed:

'_exptl_absorpt_correction_type' value 'Numerical' changed to
'numerical' according to
/home/data/users/saulius/crontab/automatic-downloads/rss-feeds/RSC/lib/dictionaries/cif_core.dic
dictionary named 'cif_core.dic' version 2.4.2 from 2011-04-26.

Automatic conversion script
Id: cif_fix_values 4973 2017-02-22 13:04:09Z antanas 

 Adding full bibliography for 7056800.cif.
;
_cod_database_code 7056800
_shelx_shelxl_version_number 2017/1
_shelx_space_group_comment
;
The symmetry employed for this shelxl refinement is uniquely defined
by the following loop, which should always be used as a source of
symmetry information in preference to the above space-group names.
They are only intended as comments.
;
_shelx_estimated_absorpt_t_max 0.624
_shelx_estimated_absorpt_t_min 0.304
_olex2_refinement_description
;
1. Fixed Uiso
 At 1.2 times of:
  All C(H) groups
2. Rigid bond restraints
 All non-hydrogen atoms
 with sigma for 1-2 distances of 0.01 and sigma for 1-3 distances of 0.01
3. Uiso/Uaniso restraints and constraints
All non-hydrogen atoms have similar U: within 2A with sigma of 0.04 and sigma
for terminal atoms of 0.08
4.a Aromatic/amide H refined with riding coordinates:
 C2(H2), C3(H3), C5(H5), C6(H6), C8(H8), C9(H9), C10(H10), C11(H11), C12(H12),
 C14(H14), C15(H15), C18(H18), C17(H17), C16(H16), C4(H4), C24(H24), C25(H25),
 C22(H22)
;
_olex2_submission_special_instructions 'No special instructions were received'

loop_
_space_group_symop_operation_xyz
'x, y, z'
'-x, -y, -z'

loop_
_atom_site_label
_atom_site_type_symbol
_atom_site_fract_x
_atom_site_fract_y
_atom_site_fract_z
_atom_site_U_iso_or_equiv
_atom_site_adp_type
_atom_site_occupancy
_atom_site_site_symmetry_order
_atom_site_calc_flag
_atom_site_refinement_flags_posn
_atom_site_refinement_flags_adp
Pt1 Pt 0.46702(3) 0.40904(3) 0.16833(2) 0.04053(10) Uani 1 1 d . U
P1 P 0.28543(19) 0.47329(18) 0.28942(10) 0.0428(4) Uani 1 1 d . U
F1 F 0.7854(9) 0.0384(9) 0.3347(5) 0.170(3) Uani 1 1 d . U
F2 F 0.7402(10) -0.1126(7) 0.2848(7) 0.196(4) Uani 1 1 d . U
F3 F 0.8844(7) -0.0140(7) 0.2097(4) 0.148(3) Uani 1 1 d . U
O1 O 0.6306(5) 0.2388(5) 0.2214(3) 0.0509(11) Uani 1 1 d . U
O2 O 0.4968(7) 0.0932(6) 0.2409(5) 0.105(2) Uani 1 1 d . U
N1 N 0.6321(6) 0.3589(6) 0.0519(3) 0.0452(13) Uani 1 1 d . U
C1 C 0.2443(7) 0.6512(7) 0.3235(4) 0.0491(15) Uani 1 1 d . U
C2 C 0.3186(9) 0.7372(8) 0.2735(5) 0.067(2) Uani 1 1 d . U
H2 H 0.386951 0.704950 0.221506 0.080 Uiso 1 1 calc R .
C3 C 0.2907(11) 0.8715(9) 0.3014(7) 0.087(2) Uani 1 1 d . U
H3 H 0.340620 0.928946 0.268223 0.104 Uiso 1 1 calc R .
C5 C 0.1199(11) 0.8330(10) 0.4280(7) 0.090(3) Uani 1 1 d . U
H5 H 0.054675 0.864805 0.480833 0.108 Uiso 1 1 calc R .
C6 C 0.1449(9) 0.7015(8) 0.4015(5) 0.069(2) Uani 1 1 d . U
H6 H 0.095012 0.644935 0.435902 0.083 Uiso 1 1 calc R .
C7 C 0.1002(8) 0.4586(7) 0.2831(4) 0.0505(15) Uani 1 1 d . U
C8 C -0.0476(9) 0.5534(10) 0.3135(6) 0.083(3) Uani 1 1 d . U
H8 H -0.059476 0.632517 0.342453 0.099 Uiso 1 1 calc R .
C9 C -0.1824(10) 0.5352(12) 0.3023(8) 0.111(4) Uani 1 1 d . U
H9 H -0.282746 0.603011 0.322648 0.134 Uiso 1 1 calc R .
C10 C -0.1689(12) 0.4215(13) 0.2627(8) 0.116(4) Uani 1 1 d . U
H10 H -0.259791 0.409552 0.256397 0.139 Uiso 1 1 calc R .
C11 C -0.0237(11) 0.3233(12) 0.2316(7) 0.106(3) Uani 1 1 d . U
H11 H -0.015319 0.243714 0.204301 0.127 Uiso 1 1 calc R .
C12 C 0.1134(10) 0.3406(9) 0.2401(6) 0.078(2) Uani 1 1 d . U
H12 H 0.213154 0.274087 0.217242 0.093 Uiso 1 1 calc R .
C13 C 0.3428(7) 0.3655(7) 0.3821(4) 0.0472(15) Uani 1 1 d . U
C14 C 0.2720(9) 0.2712(8) 0.4229(5) 0.064(2) Uani 1 1 d . U
H14 H 0.190555 0.261022 0.403546 0.077 Uiso 1 1 calc R .
C15 C 0.3238(11) 0.1917(9) 0.4932(5) 0.078(2) Uani 1 1 d . U
H15 H 0.275723 0.128833 0.520444 0.094 Uiso 1 1 calc R .
C18 C 0.4636(9) 0.3753(9) 0.4129(5) 0.072(2) Uani 1 1 d . U
H18 H 0.512715 0.437704 0.386127 0.086 Uiso 1 1 calc R .
C17 C 0.5140(11) 0.2962(11) 0.4815(6) 0.088(3) Uani 1 1 d . U
H17 H 0.596702 0.304924 0.500325 0.106 Uiso 1 1 calc R .
C19 C 0.6100(9) 0.1214(7) 0.2413(5) 0.0598(18) Uani 1 1 d . U
C20 C 0.7557(12) 0.0082(10) 0.2655(7) 0.088(3) Uani 1 1 d . U
C21 C 0.5786(7) 0.4458(6) -0.0128(4) 0.0418(14) Uani 1 1 d . U
C23 C 0.3406(7) 0.5605(7) 0.0979(4) 0.0438(14) Uani 1 1 d . U
C16 C 0.4426(11) 0.2039(10) 0.5227(5) 0.086(3) Uani 1 1 d . U
H16 H 0.475074 0.150814 0.569973 0.103 Uiso 1 1 calc R .
C4 C 0.1901(12) 0.9186(10) 0.3775(8) 0.098(3) Uani 1 1 d . U
H4 H 0.168880 1.009582 0.395293 0.117 Uiso 1 1 calc R .
C24 C 0.1890(8) 0.6697(7) 0.1133(4) 0.0561(17) Uani 1 1 d . U
H24 H 0.126093 0.682928 0.168105 0.067 Uiso 1 1 calc R .
C25 C 0.1324(8) 0.7583(8) 0.0470(4) 0.062(2) Uani 1 1 d . U
H25 H 0.031065 0.828740 0.057919 0.074 Uiso 1 1 calc R .
C22 C 0.7759(8) 0.2567(7) 0.0346(4) 0.0537(17) Uani 1 1 d . U
H22 H 0.814731 0.195002 0.077726 0.064 Uiso 1 1 calc R .

loop_
_atom_site_aniso_label
_atom_site_aniso_U_11
_atom_site_aniso_U_22
_atom_site_aniso_U_33
_atom_site_aniso_U_23
_atom_site_aniso_U_13
_atom_site_aniso_U_12
Pt1 0.04538(15) 0.04109(15) 0.03715(14) 0.00224(9) -0.00707(9) -0.02008(10)
P1 0.0494(9) 0.0435(10) 0.0400(9) -0.0017(7) -0.0038(7) -0.0254(8)
F1 0.174(7) 0.166(6) 0.114(5) 0.005(5) -0.072(5) 0.021(5)
F2 0.189(7) 0.072(4) 0.298(11) 0.085(5) -0.067(7) -0.032(4)
F3 0.095(4) 0.135(5) 0.127(5) 0.030(4) 0.012(4) 0.024(4)
O1 0.056(3) 0.049(3) 0.051(3) 0.003(2) -0.014(2) -0.023(2)
O2 0.095(4) 0.062(4) 0.170(7) 0.007(4) -0.024(4) -0.046(3)
N1 0.037(3) 0.043(3) 0.048(3) 0.001(2) -0.006(2) -0.008(2)
C1 0.050(4) 0.042(3) 0.060(4) -0.007(3) -0.010(3) -0.022(3)
C2 0.081(5) 0.055(4) 0.073(5) -0.001(3) -0.008(4) -0.039(4)
C3 0.114(7) 0.063(5) 0.108(6) 0.005(5) -0.036(5) -0.054(5)
C5 0.095(6) 0.076(6) 0.099(6) -0.043(5) -0.011(5) -0.027(5)
C6 0.068(5) 0.064(5) 0.077(5) -0.023(4) 0.005(4) -0.034(4)
C7 0.055(3) 0.058(4) 0.049(4) -0.004(3) -0.005(3) -0.036(3)
C8 0.057(4) 0.090(6) 0.105(7) -0.033(5) -0.001(4) -0.032(4)
C9 0.055(4) 0.118(8) 0.166(10) -0.054(7) -0.004(6) -0.035(5)
C10 0.073(5) 0.144(9) 0.157(10) -0.054(7) -0.008(6) -0.065(6)
C11 0.094(6) 0.125(8) 0.130(8) -0.059(6) 0.000(6) -0.074(6)
C12 0.072(4) 0.088(6) 0.088(6) -0.035(5) -0.007(4) -0.042(4)
C13 0.055(4) 0.047(4) 0.037(3) -0.003(3) 0.000(3) -0.022(3)
C14 0.079(5) 0.063(5) 0.062(4) 0.018(4) -0.017(4) -0.042(4)
C15 0.108(6) 0.067(5) 0.064(5) 0.027(4) -0.017(4) -0.046(5)
C18 0.084(5) 0.087(6) 0.065(5) 0.010(4) -0.027(4) -0.052(5)
C17 0.103(6) 0.113(7) 0.065(5) 0.009(5) -0.040(5) -0.048(5)
C19 0.068(4) 0.043(4) 0.059(4) 0.000(3) 0.000(3) -0.019(3)
C20 0.097(5) 0.057(5) 0.081(5) 0.020(5) -0.006(4) -0.009(4)
C21 0.044(3) 0.041(3) 0.042(3) -0.001(3) -0.009(3) -0.017(3)
C23 0.043(3) 0.050(4) 0.041(3) -0.002(3) -0.007(3) -0.020(3)
C16 0.096(6) 0.093(6) 0.055(5) 0.012(4) -0.034(4) -0.014(5)
C4 0.111(7) 0.060(5) 0.137(8) -0.033(5) -0.031(6) -0.037(5)
C24 0.052(4) 0.062(4) 0.047(4) -0.001(3) -0.003(3) -0.018(3)
C25 0.047(4) 0.065(5) 0.051(4) 0.004(4) -0.005(3) -0.002(3)
C22 0.052(4) 0.051(4) 0.050(4) 0.003(3) -0.012(3) -0.011(3)

loop_
_atom_type_symbol
_atom_type_description
_atom_type_scat_dispersion_real
_atom_type_scat_dispersion_imag
_atom_type_scat_source
C C 0.0030 0.0020 'International Tables Vol C Tables 4.2.6.8 and 6.1.1.4'
F F 0.0170 0.0100 'International Tables Vol C Tables 4.2.6.8 and 6.1.1.4'
H H 0.0000 0.0000 'International Tables Vol C Tables 4.2.6.8 and 6.1.1.4'
N N 0.0060 0.0030 'International Tables Vol C Tables 4.2.6.8 and 6.1.1.4'
O O 0.0110 0.0060 'International Tables Vol C Tables 4.2.6.8 and 6.1.1.4'
P P 0.1020 0.0940 'International Tables Vol C Tables 4.2.6.8 and 6.1.1.4'
Pt Pt -1.7033 8.3905 'International Tables Vol C Tables 4.2.6.8 and 6.1.1.4'

loop_
_exptl_crystal_face_index_h
_exptl_crystal_face_index_k
_exptl_crystal_face_index_l
_exptl_crystal_face_perp_dist
0 0 1 0.065
0 0 -1 0.042
3 -4 3 0.136
-4 5 -2 0.13
0 3 -4 0.067
-3 1 -6 0.119
-2 -2 -1 0.194
-5 -2 -6 0.177
4 4 1 0.16
3 0 5 0.153
0 -5 6 0.097

loop_
_geom_angle_atom_site_label_1
_geom_angle_atom_site_label_2
_geom_angle_atom_site_label_3
_geom_angle
_geom_angle_site_symmetry_1
_geom_angle_site_symmetry_3
O1 Pt1 P1 95.64(13) . .
O1 Pt1 N1 87.12(18) . .
N1 Pt1 P1 177.10(15) . .
C23 Pt1 P1 94.91(18) . .
C23 Pt1 O1 169.5(2) . .
C23 Pt1 N1 82.3(2) . .
C1 P1 Pt1 114.3(2) . .
C1 P1 C13 101.5(3) . .
C7 P1 Pt1 111.4(2) . .
C7 P1 C1 109.2(3) . .
C7 P1 C13 105.2(3) . .
C13 P1 Pt1 114.5(2) . .
C19 O1 Pt1 121.4(5) . .
C21 N1 Pt1 112.6(4) . .
C22 N1 Pt1 129.2(4) . .
C22 N1 C21 118.2(5) . .
C2 C1 P1 120.3(5) . .
C6 C1 P1 121.0(5) . .
C6 C1 C2 118.7(6) . .
C1 C2 H2 120.0 . .
C3 C2 C1 119.9(8) . .
C3 C2 H2 120.0 . .
C2 C3 H3 120.1 . .
C4 C3 C2 119.9(8) . .
C4 C3 H3 120.1 . .
C6 C5 H5 119.7 . .
C6 C5 C4 120.5(9) . .
C4 C5 H5 119.7 . .
C1 C6 H6 119.8 . .
C5 C6 C1 120.5(7) . .
C5 C6 H6 119.8 . .
C8 C7 P1 125.8(6) . .
C8 C7 C12 117.7(7) . .
C12 C7 P1 116.4(5) . .
C7 C8 H8 119.3 . .
C7 C8 C9 121.3(9) . .
C9 C8 H8 119.3 . .
C8 C9 H9 119.7 . .
C10 C9 C8 120.5(9) . .
C10 C9 H9 119.7 . .
C9 C10 H10 119.8 . .
C9 C10 C11 120.4(9) . .
C11 C10 H10 119.8 . .
C10 C11 H11 119.8 . .
C10 C11 C12 120.3(9) . .
C12 C11 H11 119.8 . .
C7 C12 H12 120.2 . .
C11 C12 C7 119.7(8) . .
C11 C12 H12 120.2 . .
C14 C13 P1 123.1(6) . .
C18 C13 P1 119.1(5) . .
C18 C13 C14 117.8(7) . .
C13 C14 H14 120.3 . .
C13 C14 C15 119.5(8) . .
C15 C14 H14 120.3 . .
C14 C15 H15 119.2 . .
C16 C15 C14 121.7(7) . .
C16 C15 H15 119.2 . .
C13 C18 H18 118.9 . .
C17 C18 C13 122.2(7) . .
C17 C18 H18 118.9 . .
C18 C17 H17 119.9 . .
C18 C17 C16 120.1(8) . .
C16 C17 H17 119.9 . .
O1 C19 C20 111.3(7) . .
O2 C19 O1 128.7(7) . .
O2 C19 C20 120.0(7) . .
F1 C20 C19 112.8(8) . .
F2 C20 F1 102.6(9) . .
F2 C20 C19 113.1(9) . .
F3 C20 F1 104.8(10) . .
F3 C20 F2 107.6(9) . .
F3 C20 C19 114.9(7) . .
N1 C21 C21 113.8(6) . 2_665
N1 C21 C23 126.6(5) . 2_665
C23 C21 C21 119.6(7) 2_665 2_665
C21 C23 Pt1 111.6(4) 2_665 .
C21 C23 C24 113.3(6) 2_665 .
C24 C23 Pt1 135.0(5) . .
C15 C16 C17 118.7(8) . .
C15 C16 H16 120.6 . .
C17 C16 H16 120.6 . .
C3 C4 C5 120.4(8) . .
C3 C4 H4 119.8 . .
C5 C4 H4 119.8 . .
C23 C24 H24 119.8 . .
C25 C24 C23 120.4(6) . .
C25 C24 H24 119.8 . .
C24 C25 H25 119.4 . .
C22 C25 C24 121.1(6) 2_665 .
C22 C25 H25 119.4 2_665 .
N1 C22 C25 120.3(6) . 2_665
N1 C22 H22 119.8 . .
C25 C22 H22 119.8 2_665 .

loop_
_geom_bond_atom_site_label_1
_geom_bond_atom_site_label_2
_geom_bond_distance
_geom_bond_site_symmetry_2
Pt1 P1 2.2291(18) .
Pt1 O1 2.084(4) .
Pt1 N1 2.096(5) .
Pt1 C23 1.984(6) .
P1 C1 1.816(7) .
P1 C7 1.815(6) .
P1 C13 1.823(7) .
F1 C20 1.310(13) .
F2 C20 1.285(11) .
F3 C20 1.273(10) .
O1 C19 1.274(8) .
O2 C19 1.195(9) .
N1 C21 1.358(7) .
N1 C22 1.330(8) .
C1 C2 1.391(9) .
C1 C6 1.389(10) .
C2 H2 0.9300 .
C2 C3 1.391(11) .
C3 H3 0.9300 .
C3 C4 1.362(13) .
C5 H5 0.9300 .
C5 C6 1.364(11) .
C5 C4 1.368(13) .
C6 H6 0.9300 .
C7 C8 1.352(10) .
C7 C12 1.401(10) .
C8 H8 0.9300 .
C8 C9 1.392(11) .
C9 H9 0.9300 .
C9 C10 1.329(14) .
C10 H10 0.9300 .
C10 C11 1.352(13) .
C11 H11 0.9300 .
C11 C12 1.393(11) .
C12 H12 0.9300 .
C13 C14 1.386(8) .
C13 C18 1.375(10) .
C14 H14 0.9300 .
C14 C15 1.397(11) .
C15 H15 0.9300 .
C15 C16 1.356(12) .
C18 H18 0.9300 .
C18 C17 1.367(11) .
C17 H17 0.9300 .
C17 C16 1.376(12) .
C19 C20 1.510(11) .
C21 C21 1.449(11) 2_665
C21 C23 1.396(8) 2_665
C23 C24 1.407(9) .
C16 H16 0.9300 .
C4 H4 0.9300 .
C24 H24 0.9300 .
C24 C25 1.394(9) .
C25 H25 0.9300 .
C25 C22 1.378(9) 2_665
C22 H22 0.9300 .

loop_
_geom_hbond_atom_site_label_D
_geom_hbond_atom_site_label_H
_geom_hbond_atom_site_label_A
_geom_hbond_distance_DH
_geom_hbond_distance_HA
_geom_hbond_distance_DA
_geom_hbond_angle_DHA
_geom_hbond_publ_flag
C12 H12 O2 0.93 2.67 3.496(11) 148.4 yes
C22 H22 O1 0.93 2.51 3.020(8) 115.1 yes

loop_
_geom_torsion_atom_site_label_1
_geom_torsion_atom_site_label_2
_geom_torsion_atom_site_label_3
_geom_torsion_atom_site_label_4
_geom_torsion
_geom_torsion_site_symmetry_1
_geom_torsion_site_symmetry_4
Pt1 P1 C1 C2 2.6(7) . .
Pt1 P1 C1 C6 -174.1(5) . .
Pt1 P1 C7 C8 -138.4(6) . .
Pt1 P1 C7 C12 39.1(6) . .
Pt1 P1 C13 C14 -110.0(6) . .
Pt1 P1 C13 C18 68.9(6) . .
Pt1 O1 C19 O2 -7.1(11) . .
Pt1 O1 C19 C20 171.1(5) . .
Pt1 N1 C21 C21 0.7(8) . 2_665
Pt1 N1 C21 C23 -179.5(5) . 2_665
Pt1 N1 C22 C25 -179.5(5) . 2_665
Pt1 C23 C24 C25 -178.1(6) . .
P1 C1 C2 C3 -177.8(7) . .
P1 C1 C6 C5 177.3(7) . .
P1 C7 C8 C9 177.3(8) . .
P1 C7 C12 C11 -179.0(8) . .
P1 C13 C14 C15 179.5(6) . .
P1 C13 C18 C17 -179.2(7) . .
O1 C19 C20 F1 65.1(10) . .
O1 C19 C20 F2 -179.1(9) . .
O1 C19 C20 F3 -54.9(12) . .
O2 C19 C20 F1 -116.5(10) . .
O2 C19 C20 F2 -0.6(14) . .
O2 C19 C20 F3 123.5(10) . .
C1 P1 C7 C8 -11.3(8) . .
C1 P1 C7 C12 166.2(6) . .
C1 P1 C13 C14 126.4(6) . .
C1 P1 C13 C18 -54.7(6) . .
C1 C2 C3 C4 -0.3(14) . .
C2 C1 C6 C5 0.6(12) . .
C2 C3 C4 C5 2.0(16) . .
C6 C1 C2 C3 -1.0(12) . .
C6 C5 C4 C3 -2.5(16) . .
C7 P1 C1 C2 -122.8(6) . .
C7 P1 C1 C6 60.5(7) . .
C7 P1 C13 C14 12.7(7) . .
C7 P1 C13 C18 -168.5(6) . .
C7 C8 C9 C10 1.4(18) . .
C8 C7 C12 C11 -1.4(13) . .
C8 C9 C10 C11 -1(2) . .
C9 C10 C11 C12 -0.5(19) . .
C10 C11 C12 C7 1.7(16) . .
C12 C7 C8 C9 -0.2(13) . .
C13 P1 C1 C2 126.4(6) . .
C13 P1 C1 C6 -50.3(7) . .
C13 P1 C7 C8 97.0(7) . .
C13 P1 C7 C12 -85.5(6) . .
C13 C14 C15 C16 -0.2(13) . .
C13 C18 C17 C16 -0.5(14) . .
C14 C13 C18 C17 -0.3(12) . .
C14 C15 C16 C17 -0.6(14) . .
C18 C13 C14 C15 0.6(11) . .
C18 C17 C16 C15 1.0(14) . .
C21 N1 C22 C25 0.8(10) . 2_665
C21 C23 C24 C25 0.4(10) 2_665 .
C23 C24 C25 C22 -1.4(12) . 2_665
C4 C5 C6 C1 1.2(15) . .
C22 N1 C21 C21 -179.5(7) . 2_665
C22 N1 C21 C23 0.3(10) . 2_665

loop_
_smtbx_masks_void_nr
_smtbx_masks_void_average_x
_smtbx_masks_void_average_y
_smtbx_masks_void_average_z
_smtbx_masks_void_volume
_smtbx_masks_void_count_electrons
_smtbx_masks_void_content
1 0.290 0.210 0.000 305.3 47.3 '1/2 hexane'
